data_2223174
loop_
_publ_author_name
'Li, Ming-Jian'
'Feng, Chang-Jun'

_publ_section_title
;
 2-(2-Chlorophenyl)-2,3-dihydroquinazolin-4(1<i>H</i>)-one
;
_journal_coeditor_code PB2004
_journal_issue 9
_journal_name_full 'Acta Crystallographica Section E'
_journal_page_first o2145
_journal_paper_doi 10.1107/S1600536809031328
_journal_volume 65
_journal_year 2009
_chemical_formula_iupac 'C14 H11 Cl N2 O'
_chemical_formula_moiety 'C14 H11 Cl N2 O'
_chemical_formula_sum 'C14 H11 Cl N2 O'
_chemical_formula_weight 258.70
_chemical_melting_point_gt 485
_chemical_melting_point_lt 486
_chemical_name_systematic
;
2-(2-Chlorophenyl)-2,3-dihydroquinazolin-4(1<i>H</i>)-one
;
_space_group_IT_number 2
_symmetry_cell_setting triclinic
_symmetry_space_group_name_Hall '-P 1'
_symmetry_space_group_name_H-M 'P -1'
_atom_sites_solution_hydrogens geom
_atom_sites_solution_primary direct
_atom_sites_solution_secondary difmap
_cell_angle_alpha 100.6390(10)
_cell_angle_beta 92.7260(10)
_cell_angle_gamma 101.7860(10)
_cell_formula_units_Z 2
_cell_length_a 6.99000(10)
_cell_length_b 8.7488(2)
_cell_length_c 10.4756(2)
_cell_measurement_reflns_used 5614
_cell_measurement_temperature 296(2)
_cell_measurement_theta_max 27.34
_cell_measurement_theta_min 2.43
_cell_volume 613.91(2)
_computing_cell_refinement 'SAINT (Bruker, 2001)'
_computing_data_collection 'SMART (Bruker, 2001)'
_computing_data_reduction 'SAINT (Bruker, 2001)'
_computing_molecular_graphics 'SHELXTL (Sheldrick, 2008)'
_computing_publication_material 'SHELXTL (Sheldrick, 2008)'
_computing_structure_refinement 'SHELXL97 (Sheldrick, 2008)'
_computing_structure_solution 'SHELXS97 (Sheldrick, 2008)'
_diffrn_ambient_temperature 296(2)
_diffrn_measured_fraction_theta_full 0.994
_diffrn_measured_fraction_theta_max 0.994
_diffrn_measurement_device_type 'Bruker SMART CCD area-detector'
_diffrn_measurement_method '\f and \w'
_diffrn_radiation_monochromator graphite
_diffrn_radiation_source 'fine-focus sealed tube'
_diffrn_radiation_type MoK\a
_diffrn_radiation_wavelength 0.71073
_diffrn_reflns_av_R_equivalents 0.0192
_diffrn_reflns_av_sigmaI/netI 0.0147
_diffrn_reflns_limit_h_max 8
_diffrn_reflns_limit_h_min -8
_diffrn_reflns_limit_k_max 10
_diffrn_reflns_limit_k_min -10
_diffrn_reflns_limit_l_max 11
_diffrn_reflns_limit_l_min -12
_diffrn_reflns_number 8018
_diffrn_reflns_theta_full 25.20
_diffrn_reflns_theta_max 25.20
_diffrn_reflns_theta_min 1.99
_exptl_absorpt_coefficient_mu 0.299
_exptl_absorpt_correction_T_max 0.950
_exptl_absorpt_correction_T_min 0.901
_exptl_absorpt_correction_type multi-scan
_exptl_absorpt_process_details '(Jacobson, 1998)'
_exptl_crystal_colour colourless
_exptl_crystal_density_diffrn 1.399
_exptl_crystal_density_method 'not measured'
_exptl_crystal_description block
_exptl_crystal_F_000 268
_exptl_crystal_size_max 0.473
_exptl_crystal_size_mid 0.15
_exptl_crystal_size_min 0.146
_refine_diff_density_max 0.199
_refine_diff_density_min -0.193
_refine_ls_extinction_coef 0.028(4)
_refine_ls_extinction_expression Fc^*^=kFc[1+0.001xFc^2^\l^3^/sin(2\q)]^-1/4^
_refine_ls_extinction_method 'SHELXL97 (Sheldrick, 2008)'
_refine_ls_goodness_of_fit_ref 1.065
_refine_ls_hydrogen_treatment mixed
_refine_ls_matrix_type full
_refine_ls_number_parameters 176
_refine_ls_number_reflns 2204
_refine_ls_number_restraints 0
_refine_ls_restrained_S_all 1.065
_refine_ls_R_factor_all 0.0325
_refine_ls_R_factor_gt 0.0298
_refine_ls_shift/su_max 0.000
_refine_ls_shift/su_mean 0.000
_refine_ls_structure_factor_coef Fsqd
_refine_ls_weighting_details 'calc w=1/[\s^2^(Fo^2^)+(0.0395P)^2^+0.1722P] where P=(Fo^2^+2Fc^2^)/3'
_refine_ls_weighting_scheme calc
_refine_ls_wR_factor_gt 0.0796
_refine_ls_wR_factor_ref 0.0819
_reflns_number_gt 2029
_reflns_number_total 2204
_reflns_threshold_expression I>2\s(I)
_cod_data_source_file pb2004.cif
_cod_data_source_block I
_cod_depositor_comments
;
The following automatic conversions were performed:
'_symmetry_cell_setting' value 'Triclinic' changed to 'triclinic'
according to '/home/saulius/struct/CIF-dictionaries/cif_core.dic'
dictionary named 'cif_core.dic' version 2.4.1 from 2010-06-29.

Automatic conversion script
Id: cif_fix_enum 1527 2010-12-29 10:47:43Z saulius 

The following automatic conversions were performed:

'_symmetry_cell_setting' value 'Triclinic' changed to 'triclinic'
according to /home/saulius/struct/CIF-dictionaries/cif_core.dic
dictionary named 'cif_core.dic' version 2.4.1 from 2010-06-29.

Automatic conversion script
Id: cif_fix_values 1715 2011-07-08 13:25:40Z adriana 
;
_cod_database_code 2223174
_cod_database_fobs_code 2223174

loop_
_symmetry_equiv_pos_as_xyz
'x, y, z'
'-x, -y, -z'

loop_
_atom_site_type_symbol
_atom_site_label
_atom_site_fract_x
_atom_site_fract_y
_atom_site_fract_z
_atom_site_U_iso_or_equiv
_atom_site_adp_type
_atom_site_calc_flag
_atom_site_refinement_flags
_atom_site_occupancy
_atom_site_disorder_assembly
_atom_site_disorder_group
Cl Cl1 0.16029(5) 0.69778(5) 0.05650(4) 0.05390(17) Uani d . 1 . .
N N2 0.50252(18) 1.00296(13) 0.18929(11) 0.0344(3) Uani d . 1 . .
C C9 0.53903(19) 0.72253(15) 0.14393(12) 0.0301(3) Uani d . 1 . .
O O1 1.08313(14) 1.09067(13) 0.17031(11) 0.0497(3) Uani d . 1 . .
C C2 0.9066(2) 1.04662(16) 0.18541(14) 0.0370(3) Uani d . 1 . .
C C8 0.61534(19) 1.08206(15) 0.30290(12) 0.0319(3) Uani d . 1 . .
N N1 0.78205(17) 0.94682(14) 0.09040(12) 0.0367(3) Uani d . 1 . .
C C14 0.3498(2) 0.62845(16) 0.12560(13) 0.0345(3) Uani d . 1 . .
C C1 0.57649(19) 0.88323(15) 0.10227(13) 0.0315(3) Uani d . 1 . .
C C10 0.6833(2) 0.66331(18) 0.20113(14) 0.0411(3) Uani d . 1 . .
H H10A 0.8115 0.7230 0.2153 0.049 Uiso calc R 1 . .
C C13 0.3048(2) 0.48197(17) 0.16089(15) 0.0451(4) Uani d . 1 . .
H H13A 0.1769 0.4217 0.1469 0.054 Uiso calc R 1 . .
C C3 0.8198(2) 1.10531(17) 0.30508(13) 0.0384(3) Uani d . 1 . .
C C7 0.5326(2) 1.14921(18) 0.41197(14) 0.0419(3) Uani d . 1 . .
H H7A 0.3970 1.1339 0.4120 0.050 Uiso calc R 1 . .
C C11 0.6398(3) 0.5163(2) 0.23777(16) 0.0521(4) Uani d . 1 . .
H H11A 0.7385 0.4786 0.2765 0.063 Uiso calc R 1 . .
C C4 0.9362(2) 1.1958(2) 0.41504(17) 0.0613(5) Uani d . 1 . .
H H4A 1.0720 1.2122 0.4163 0.074 Uiso calc R 1 . .
C C12 0.4514(3) 0.42650(18) 0.21692(16) 0.0517(4) Uani d . 1 . .
H H12A 0.4232 0.3277 0.2409 0.062 Uiso calc R 1 . .
C C6 0.6509(3) 1.2379(2) 0.51937(16) 0.0582(5) Uani d . 1 . .
H H6A 0.5944 1.2828 0.5916 0.070 Uiso calc R 1 . .
C C5 0.8526(3) 1.2615(3) 0.52208(17) 0.0722(6) Uani d . 1 . .
H H5A 0.9312 1.3214 0.5957 0.087 Uiso calc R 1 . .
H H2A 0.382(2) 0.9860(18) 0.1921(14) 0.037(4) Uiso d . 1 . .
H H1A 0.823(2) 0.9236(19) 0.0184(18) 0.045(4) Uiso d . 1 . .
H H1B 0.510(2) 0.8682(16) 0.0185(14) 0.027(3) Uiso d . 1 . .

loop_
_atom_site_aniso_label
_atom_site_aniso_U_11
_atom_site_aniso_U_22
_atom_site_aniso_U_33
_atom_site_aniso_U_12
_atom_site_aniso_U_13
_atom_site_aniso_U_23
Cl1 0.0326(2) 0.0464(2) 0.0788(3) 0.00346(16) -0.01097(18) 0.01200(19)
N2 0.0259(6) 0.0347(6) 0.0423(7) 0.0069(5) 0.0038(5) 0.0067(5)
C9 0.0304(7) 0.0324(6) 0.0270(6) 0.0067(5) 0.0065(5) 0.0041(5)
O1 0.0298(5) 0.0554(7) 0.0566(7) -0.0007(5) 0.0140(5) 0.0007(5)
C2 0.0310(7) 0.0380(7) 0.0418(8) 0.0051(6) 0.0087(6) 0.0084(6)
C8 0.0330(7) 0.0308(6) 0.0347(7) 0.0076(5) 0.0059(5) 0.0119(5)
N1 0.0338(6) 0.0396(6) 0.0339(6) 0.0012(5) 0.0126(5) 0.0050(5)
C14 0.0329(7) 0.0334(7) 0.0350(7) 0.0055(6) 0.0015(5) 0.0034(5)
C1 0.0292(7) 0.0347(7) 0.0298(7) 0.0041(5) 0.0032(5) 0.0073(5)
C10 0.0342(8) 0.0447(8) 0.0456(8) 0.0101(6) 0.0034(6) 0.0105(6)
C13 0.0473(9) 0.0339(7) 0.0481(9) -0.0027(6) 0.0017(7) 0.0063(6)
C3 0.0327(7) 0.0448(8) 0.0368(7) 0.0081(6) 0.0049(6) 0.0060(6)
C7 0.0395(8) 0.0473(8) 0.0431(8) 0.0148(6) 0.0130(6) 0.0118(6)
C11 0.0576(10) 0.0484(9) 0.0569(10) 0.0218(8) -0.0019(8) 0.0175(7)
C4 0.0382(9) 0.0858(13) 0.0502(10) 0.0114(9) -0.0030(7) -0.0067(9)
C12 0.0676(11) 0.0326(7) 0.0546(9) 0.0063(7) 0.0013(8) 0.0139(7)
C6 0.0641(11) 0.0729(12) 0.0372(8) 0.0220(9) 0.0126(7) 0.0002(8)
C5 0.0615(12) 0.0989(15) 0.0431(10) 0.0171(11) -0.0070(8) -0.0161(9)

loop_
_atom_type_symbol
_atom_type_description
_atom_type_scat_dispersion_real
_atom_type_scat_dispersion_imag
_atom_type_scat_source
C C 0.0033 0.0016 'International Tables Vol C Tables 4.2.6.8 and 6.1.1.4'
H H 0.0000 0.0000 'International Tables Vol C Tables 4.2.6.8 and 6.1.1.4'
N N 0.0061 0.0033 'International Tables Vol C Tables 4.2.6.8 and 6.1.1.4'
O O 0.0106 0.0060 'International Tables Vol C Tables 4.2.6.8 and 6.1.1.4'
Cl Cl 0.1484 0.1585 'International Tables Vol C Tables 4.2.6.8 and 6.1.1.4'

loop_
_geom_angle_atom_site_label_1
_geom_angle_atom_site_label_2
_geom_angle_atom_site_label_3
_geom_angle_site_symmetry_1
_geom_angle_site_symmetry_3
_geom_angle
_geom_angle_publ_flag
C8 N2 C1 . . 118.48(11) ?
C8 N2 H2A . . 116.8(10) ?
C1 N2 H2A . . 116.0(10) ?
C10 C9 C14 . . 116.97(12) ?
C10 C9 C1 . . 123.74(12) ?
C14 C9 C1 . . 119.28(11) ?
O1 C2 N1 . . 121.40(13) ?
O1 C2 C3 . . 122.54(13) ?
N1 C2 C3 . . 116.00(12) ?
N2 C8 C7 . . 121.83(12) ?
N2 C8 C3 . . 118.83(12) ?
C7 C8 C3 . . 119.18(13) ?
C2 N1 C1 . . 124.90(12) ?
C2 N1 H1A . . 117.9(12) ?
C1 N1 H1A . . 117.1(12) ?
C13 C14 C9 . . 122.57(13) ?
C13 C14 Cl1 . . 118.17(11) ?
C9 C14 Cl1 . . 119.26(10) ?
N1 C1 N2 . . 108.17(11) ?
N1 C1 C9 . . 113.41(11) ?
N2 C1 C9 . . 112.80(10) ?
N1 C1 H1B . . 106.9(8) ?
N2 C1 H1B . . 107.8(8) ?
C9 C1 H1B . . 107.5(8) ?
C9 C10 C11 . . 121.08(14) ?
C9 C10 H10A . . 119.5 ?
C11 C10 H10A . . 119.5 ?
C12 C13 C14 . . 118.97(14) ?
C12 C13 H13A . . 120.5 ?
C14 C13 H13A . . 120.5 ?
C4 C3 C8 . . 119.58(13) ?
C4 C3 C2 . . 121.32(14) ?
C8 C3 C2 . . 118.80(12) ?
C6 C7 C8 . . 120.05(14) ?
C6 C7 H7A . . 120.0 ?
C8 C7 H7A . . 120.0 ?
C12 C11 C10 . . 120.13(14) ?
C12 C11 H11A . . 119.9 ?
C10 C11 H11A . . 119.9 ?
C5 C4 C3 . . 120.63(16) ?
C5 C4 H4A . . 119.7 ?
C3 C4 H4A . . 119.7 ?
C13 C12 C11 . . 120.28(14) ?
C13 C12 H12A . . 119.9 ?
C11 C12 H12A . . 119.9 ?
C7 C6 C5 . . 121.06(15) ?
C7 C6 H6A . . 119.5 ?
C5 C6 H6A . . 119.5 ?
C4 C5 C6 . . 119.49(16) ?
C4 C5 H5A . . 120.3 ?
C6 C5 H5A . . 120.3 ?

loop_
_geom_bond_atom_site_label_1
_geom_bond_atom_site_label_2
_geom_bond_site_symmetry_2
_geom_bond_distance
_geom_bond_publ_flag
Cl1 C14 . 1.7453(14) ?
N2 C8 . 1.3787(17) ?
N2 C1 . 1.4523(17) ?
N2 H2A . 0.831(16) ?
C9 C10 . 1.3839(19) ?
C9 C14 . 1.3915(19) ?
C9 C1 . 1.5240(18) ?
O1 C2 . 1.2421(17) ?
C2 N1 . 1.3405(18) ?
C2 C3 . 1.4716(19) ?
C8 C7 . 1.3924(19) ?
C8 C3 . 1.4001(19) ?
N1 C1 . 1.4511(17) ?
N1 H1A . 0.824(18) ?
C14 C13 . 1.378(2) ?
C1 H1B . 0.948(14) ?
C10 C11 . 1.388(2) ?
C10 H10A . 0.9300 ?
C13 C12 . 1.372(2) ?
C13 H13A . 0.9300 ?
C3 C4 . 1.388(2) ?
C7 C6 . 1.371(2) ?
C7 H7A . 0.9300 ?
C11 C12 . 1.373(2) ?
C11 H11A . 0.9300 ?
C4 C5 . 1.375(2) ?
C4 H4A . 0.9300 ?
C12 H12A . 0.9300 ?
C6 C5 . 1.380(3) ?
C6 H6A . 0.9300 ?
C5 H5A . 0.9300 ?

loop_
_geom_hbond_atom_site_label_D
_geom_hbond_atom_site_label_H
_geom_hbond_atom_site_label_A
_geom_hbond_site_symmetry_A
_geom_hbond_distance_DH
_geom_hbond_distance_HA
_geom_hbond_distance_DA
_geom_hbond_angle_DHA
N2 H2A O1 1_455 0.831(16) 2.461(16) 3.1847(16) 146.2(14)
N1 H1A O1 2_775 0.824(18) 2.103(18) 2.9146(16) 168.4(16)
C1 H1B N2 2_675 0.948(14) 2.635(14) 3.4369(17) 142.6(11)

loop_
_geom_torsion_atom_site_label_1
_geom_torsion_atom_site_label_2
_geom_torsion_atom_site_label_3
_geom_torsion_atom_site_label_4
_geom_torsion_site_symmetry_1
_geom_torsion_site_symmetry_2
_geom_torsion_site_symmetry_3
_geom_torsion_site_symmetry_4
_geom_torsion
_geom_torsion_publ_flag
C1 N2 C8 C7 . . . . -154.80(12) ?
C1 N2 C8 C3 . . . . 29.94(17) ?
O1 C2 N1 C1 . . . . 176.67(13) ?
C3 C2 N1 C1 . . . . -5.9(2) ?
C10 C9 C14 C13 . . . . -0.6(2) ?
C1 C9 C14 C13 . . . . -179.95(12) ?
C10 C9 C14 Cl1 . . . . 178.92(10) ?
C1 C9 C14 Cl1 . . . . -0.48(16) ?
C2 N1 C1 N2 . . . . 33.01(17) ?
C2 N1 C1 C9 . . . . -92.90(15) ?
C8 N2 C1 N1 . . . . -44.49(15) ?
C8 N2 C1 C9 . . . . 81.78(14) ?
C10 C9 C1 N1 . . . . 17.84(18) ?
C14 C9 C1 N1 . . . . -162.81(11) ?
C10 C9 C1 N2 . . . . -105.57(14) ?
C14 C9 C1 N2 . . . . 73.78(15) ?
C14 C9 C10 C11 . . . . 0.2(2) ?
C1 C9 C10 C11 . . . . 179.58(13) ?
C9 C14 C13 C12 . . . . 0.3(2) ?
Cl1 C14 C13 C12 . . . . -179.15(12) ?
N2 C8 C3 C4 . . . . 174.78(14) ?
C7 C8 C3 C4 . . . . -0.6(2) ?
N2 C8 C3 C2 . . . . 0.93(19) ?
C7 C8 C3 C2 . . . . -174.45(13) ?
O1 C2 C3 C4 . . . . -9.3(2) ?
N1 C2 C3 C4 . . . . 173.25(15) ?
O1 C2 C3 C8 . . . . 164.39(14) ?
N1 C2 C3 C8 . . . . -13.0(2) ?
N2 C8 C7 C6 . . . . -174.73(14) ?
C3 C8 C7 C6 . . . . 0.5(2) ?
C9 C10 C11 C12 . . . . 0.3(2) ?
C8 C3 C4 C5 . . . . 0.6(3) ?
C2 C3 C4 C5 . . . . 174.27(18) ?
C14 C13 C12 C11 . . . . 0.3(2) ?
C10 C11 C12 C13 . . . . -0.6(3) ?
C8 C7 C6 C5 . . . . -0.4(3) ?
C3 C4 C5 C6 . . . . -0.5(3) ?
C7 C6 C5 C4 . . . . 0.4(3) ?

loop_
_cod_related_entry_id
_cod_related_entry_database
_cod_related_entry_code
1 ChemSpider 265594
